data_7007502
loop_
_publ_author_name
'Sah, Ajay K.'
'Tanase, Tomoaki'

_publ_section_title
;
 Amine mediated proton transfer reaction and C-Cl bond activation of
 solvent chloroform by a trinuclear copper(II) complex of a
 glucopyranosylamine derived ligand.
;
_journal_issue 31
_journal_name_full 'Dalton transactions (Cambridge, England : 2003)'
_journal_page_first 3742
_journal_page_last 3751
_journal_paper_doi 10.1039/b606485j
_journal_year 2006
_chemical_absolute_configuration 'CHOOSE rm ad rmad syn or unk'
_chemical_formula_moiety 'C21 H32 Cu N2 O6 '
_chemical_formula_sum 'C21 H32 Cu N2 O6'
_chemical_formula_weight 472.04
_space_group_IT_number 1
_symmetry_cell_setting triclinic
_symmetry_Int_Tables_number 1
_symmetry_space_group_name_Hall 'P 1'
_symmetry_space_group_name_H-M 'P 1'
_cell_angle_alpha 77.465(10)
_cell_angle_beta 82.337(14)
_cell_angle_gamma 88.386(16)
_cell_formula_units_Z 2
_cell_length_a 6.612(4)
_cell_length_b 12.230(6)
_cell_length_c 14.089(7)
_cell_measurement_reflns_used 1789
_cell_measurement_temperature 153.1
_cell_measurement_theta_max 27.5
_cell_measurement_theta_min 3.1
_cell_volume 1102.2(10)
_computing_cell_refinement CrystalClear
_computing_data_collection CrystalClear
_computing_data_reduction CrystalStructure
_computing_molecular_graphics ORTEP-II
_computing_publication_material 'CrystalStructure 3.7.0'
_computing_structure_refinement SHELXL
_computing_structure_solution SIR92
_diffrn_detector_area_resol_mean 7.31
_diffrn_measured_fraction_theta_full 0.813
_diffrn_measured_fraction_theta_max 0.815
_diffrn_measurement_device_type 'Rigaku Mercury'
_diffrn_measurement_method \w
_diffrn_radiation_type 'Mo K\a'
_diffrn_radiation_wavelength 0.71070
_diffrn_reflns_av_R_equivalents 0.025
_diffrn_reflns_limit_h_max 8
_diffrn_reflns_limit_h_min -8
_diffrn_reflns_limit_k_max 15
_diffrn_reflns_limit_k_min -15
_diffrn_reflns_limit_l_max 18
_diffrn_reflns_limit_l_min -18
_diffrn_reflns_number 8224
_diffrn_reflns_theta_full 27.50
_diffrn_reflns_theta_max 27.48
_exptl_absorpt_coefficient_mu 1.030
_exptl_absorpt_correction_T_max 0.921
_exptl_absorpt_correction_T_min 0.742
_exptl_absorpt_correction_type multi-scan
_exptl_absorpt_process_details 'Jacobson, R. (1998) Private communication'
_exptl_crystal_colour blue-green
_exptl_crystal_density_diffrn 1.422
_exptl_crystal_density_method 'not measured'
_exptl_crystal_description rectangl.
_exptl_crystal_F_000 498.00
_exptl_crystal_size_max 0.35
_exptl_crystal_size_mid 0.15
_exptl_crystal_size_min 0.08
_refine_diff_density_max 1.03
_refine_diff_density_min -1.54
_refine_ls_abs_structure_details 'Flack, H. D. (1983), Acta Cryst. A39, 876-881. 2580 Friedel Pairs'
_refine_ls_abs_structure_Flack 0.00(2)
_refine_ls_extinction_method none
_refine_ls_goodness_of_fit_ref 1.081
_refine_ls_hydrogen_treatment noref
_refine_ls_number_parameters 544
_refine_ls_number_reflns 4120
_refine_ls_R_factor_gt 0.0728
_refine_ls_shift/su_max 0.0146
_refine_ls_structure_factor_coef Fsqd
_refine_ls_weighting_details 'w = 1/[\s^2^(Fo^2^)+(0.1015P)^2^+4.6768P] where P=(Fo^2^+2Fc^2^)/3'
_refine_ls_weighting_scheme calc
_refine_ls_wR_factor_ref 0.1926
_reflns_number_gt 8224
_reflns_number_total 9568
_reflns_threshold_expression F^2^>2.0\s(F^2^)
_cod_data_source_file b606485j.txt
_cod_data_source_block '[Cu(HL1)(EtNH2)]_Compound_6'
_cod_original_cell_volume 1102.3(10)
_cod_original_formula_sum 'C21 H32 Cu N2 O6 '
_cod_database_code 7007502

loop_
_symmetry_equiv_pos_site_id
_symmetry_equiv_pos_as_xyz
1 +X,+Y,+Z

loop_
_atom_site_label
_atom_site_type_symbol
_atom_site_fract_x
_atom_site_fract_y
_atom_site_fract_z
_atom_site_U_iso_or_equiv
_atom_site_adp_type
_atom_site_occupancy
_atom_site_symmetry_multiplicity
_atom_site_calc_flag
_atom_site_refinement_flags
_atom_site_disorder_assembly
_atom_site_disorder_group
CU(1) Cu -1.75630(12) 0.22502(9) 0.46509(6) 0.0287(3) Uani 1.00 1 d . . .
CU(2) Cu -0.90037(12) -0.10535(9) 0.72869(6) 0.0283(3) Uani 1.00 1 d . . .
O(1) O -1.9462(15) 0.3336(8) 0.4134(6) 0.033(2) Uani 1.00 1 d . . .
O(2) O -1.5457(14) 0.1174(8) 0.5109(6) 0.033(2) Uani 1.00 1 d . . .
O(3) O -1.2490(12) -0.0681(6) 0.5299(5) 0.0381(17) Uani 1.00 1 d . . .
O(4) O -0.9544(15) -0.0558(8) 0.3563(7) 0.033(2) Uani 1.00 1 d . . .
O(5) O -1.3541(13) 0.1258(7) 0.2555(6) 0.033(2) Uani 1.00 1 d . . .
O(6) O -0.8918(12) -0.0191(7) 0.1856(5) 0.0408(18) Uani 1.00 1 d . . .
O(7) O -0.7175(14) -0.2232(8) 0.7856(7) 0.031(2) Uani 1.00 1 d . . .
O(8) O -1.1321(14) -0.0117(8) 0.6854(6) 0.0277(19) Uani 1.00 1 d . . .
O(9) O -1.5844(11) 0.0530(6) 0.6971(4) 0.0318(14) Uani 1.00 1 d . . .
O(10) O -1.6934(13) 0.1818(8) 0.8419(6) 0.0286(19) Uani 1.00 1 d . . .
O(11) O -1.2650(12) 0.0162(7) 0.9376(5) 0.0292(18) Uani 1.00 1 d . . .
O(12) O -1.6733(12) 0.2029(7) 1.0026(5) 0.0380(17) Uani 1.00 1 d . . .
N(1) N -1.6137(16) 0.2267(9) 0.3339(7) 0.032(2) Uani 1.00 1 d . . .
N(2) N -1.0003(16) -0.0769(9) 0.8570(7) 0.032(2) Uani 1.00 1 d . . .
N(3) N -1.8946(16) 0.2024(9) 0.6030(7) 0.030(2) Uani 1.00 1 d . . .
N(4) N -0.7903(18) -0.1044(9) 0.5887(7) 0.032(2) Uani 1.00 1 d . . .
C(1) C -1.4190(16) 0.1707(8) 0.3405(7) 0.032(2) Uani 1.00 1 d . . .
C(2) C -1.4443(16) 0.0770(9) 0.4312(6) 0.029(2) Uani 1.00 1 d . . .
C(3) C -1.236(2) 0.0270(11) 0.4478(9) 0.032(2) Uani 1.00 1 d . . .
C(4) C -1.1558(19) -0.0134(10) 0.3552(8) 0.033(2) Uani 1.00 1 d . . .
C(5) C -1.1569(17) 0.0803(9) 0.2650(7) 0.036(2) Uani 1.00 1 d . . .
C(6) C -1.083(2) 0.0328(12) 0.1755(9) 0.039(3) Uani 1.00 1 d . . .
C(7) C -0.887(2) -0.0982(12) 0.2725(10) 0.038(3) Uani 1.00 1 d . . .
C(8) C -0.678(2) -0.1427(14) 0.2762(11) 0.049(4) Uani 1.00 1 d . . .
C(9) C -1.678(2) 0.2703(11) 0.2528(9) 0.032(2) Uani 1.00 1 d . . .
C(10) C -1.852(2) 0.3400(12) 0.2424(10) 0.035(3) Uani 1.00 1 d . . .
C(11) C -1.971(2) 0.3754(12) 0.3214(10) 0.030(2) Uani 1.00 1 d . . .
C(12) C -2.130(2) 0.4588(12) 0.2981(9) 0.035(3) Uani 1.00 1 d . . .
C(13) C -2.168(3) 0.4894(19) 0.2013(14) 0.068(5) Uani 1.00 1 d . . .
C(14) C -2.056(3) 0.4476(18) 0.1249(13) 0.071(6) Uani 1.00 1 d . . .
C(15) C -1.897(2) 0.3794(15) 0.1429(12) 0.051(4) Uani 1.00 1 d . . .
C(16) C -2.247(2) 0.5096(12) 0.3773(11) 0.038(3) Uani 1.00 1 d . . .
C(17) C -2.380(2) 0.4238(16) 0.4533(14) 0.057(4) Uani 1.00 1 d . . .
C(18) C -2.091(2) 0.5644(12) 0.4260(12) 0.044(3) Uani 1.00 1 d . . .
C(19) C -2.385(3) 0.6050(17) 0.3365(14) 0.063(5) Uani 1.00 1 d . . .
C(20) C -1.1458(15) 0.0124(8) 0.8463(7) 0.030(2) Uani 1.00 1 d . . .
C(21) C -1.2772(17) -0.0077(9) 0.7694(7) 0.031(2) Uani 1.00 1 d . . .
C(22) C -1.439(2) 0.0839(11) 0.7517(9) 0.026(2) Uani 1.00 1 d . . .
C(23) C -1.5500(16) 0.0907(10) 0.8522(8) 0.029(2) Uani 1.00 1 d . . .
C(24) C -1.4053(15) 0.1076(8) 0.9226(7) 0.030(2) Uani 1.00 1 d . . .
C(25) C -1.5279(19) 0.1137(11) 1.0197(8) 0.033(2) Uani 1.00 1 d . . .
C(26) C -1.802(2) 0.1869(12) 0.9351(8) 0.035(3) Uani 1.00 1 d . . .
C(27) C -1.949(2) 0.2807(13) 0.9218(10) 0.039(3) Uani 1.00 1 d . . .
C(28) C -0.9654(19) -0.1325(12) 0.9404(10) 0.033(2) Uani 1.00 1 d . . .
C(29) C -0.814(2) -0.2213(12) 0.9553(9) 0.034(3) Uani 1.00 1 d . . .
C(30) C -0.701(2) -0.2600(12) 0.8752(10) 0.033(3) Uani 1.00 1 d . . .
C(31) C -0.557(2) -0.3508(12) 0.9018(11) 0.041(3) Uani 1.00 1 d . . .
C(32) C -0.535(3) -0.3910(16) 0.9968(12) 0.063(5) Uani 1.00 1 d . . .
C(33) C -0.648(3) -0.3510(18) 1.0748(10) 0.074(6) Uani 1.00 1 d . . .
C(34) C -0.786(3) -0.2678(17) 1.0532(11) 0.054(4) Uani 1.00 1 d . . .
C(35) C -0.428(2) -0.3996(12) 0.8181(11) 0.042(3) Uani 1.00 1 d . . .
C(36) C -0.566(2) -0.4505(13) 0.7635(12) 0.050(4) Uani 1.00 1 d . . .
C(37) C -0.298(2) -0.3066(14) 0.7481(12) 0.046(3) Uani 1.00 1 d . . .
C(38) C -0.281(3) -0.4919(19) 0.8609(14) 0.075(6) Uani 1.00 1 d . . .
C(39) C -1.996(2) 0.2999(11) 0.6375(8) 0.033(2) Uani 1.00 1 d . . .
C(40) C -1.848(2) 0.3862(13) 0.6430(11) 0.048(3) Uani 1.00 1 d . . .
C(41) C -0.677(2) -0.2009(13) 0.5593(11) 0.044(3) Uani 1.00 1 d . . .
C(42) C -0.826(2) -0.2908(14) 0.5597(12) 0.050(3) Uani 1.00 1 d . . .
H(1) H -2.2787 0.5425 0.1870 0.080 Uiso 1.00 1 c R . .
H(2) H -2.0928 0.4701 0.0596 0.083 Uiso 1.00 1 c R . .
H(3) H -1.8094 0.3575 0.0916 0.055 Uiso 1.00 1 c R . .
H(4) H -1.6055 0.2517 0.1960 0.038 Uiso 1.00 1 c R . .
H(5) H -0.4469 -0.4504 1.0138 0.080 Uiso 1.00 1 c R . .
H(6) H -0.6237 -0.3782 1.1394 0.090 Uiso 1.00 1 c R . .
H(7) H -0.8619 -0.2395 1.1053 0.071 Uiso 1.00 1 c R . .
H(8) H -1.0423 -0.1177 0.9981 0.042 Uiso 1.00 1 c R . .
H(9) H -0.6736 -0.1970 0.3342 0.062 Uiso 1.00 1 c R . .
H(10) H -0.6404 -0.1750 0.2206 0.062 Uiso 1.00 1 c R . .
H(11) H -0.5884 -0.0825 0.2734 0.062 Uiso 1.00 1 c R . .
H(12) H -1.7582 0.3533 0.6880 0.051 Uiso 1.00 1 c R . .
H(13) H -1.7746 0.4119 0.5800 0.051 Uiso 1.00 1 c R . .
H(14) H -1.9216 0.4452 0.6644 0.051 Uiso 1.00 1 c R . .
H(15) H -1.9995 0.5059 0.4545 0.052 Uiso 1.00 1 c R . .
H(16) H -2.0136 0.6182 0.3792 0.052 Uiso 1.00 1 c R . .
H(17) H -2.1599 0.5949 0.4770 0.052 Uiso 1.00 1 c R . .
H(18) H -2.4437 0.4575 0.5038 0.061 Uiso 1.00 1 c R . .
H(19) H -2.4838 0.3979 0.4215 0.061 Uiso 1.00 1 c R . .
H(20) H -2.3007 0.3617 0.4796 0.061 Uiso 1.00 1 c R . .
H(21) H -2.3071 0.6588 0.2909 0.071 Uiso 1.00 1 c R . .
H(22) H -2.4827 0.5728 0.3053 0.071 Uiso 1.00 1 c R . .
H(23) H -2.4529 0.6328 0.3888 0.071 Uiso 1.00 1 c R . .
H(24) H -1.8823 0.3503 0.8943 0.045 Uiso 1.00 1 c R . .
H(25) H -2.0422 0.2689 0.8766 0.045 Uiso 1.00 1 c R . .
H(26) H -2.0292 0.2848 0.9820 0.045 Uiso 1.00 1 c R . .
H(27) H -0.2066 -0.2772 0.7831 0.054 Uiso 1.00 1 c R . .
H(28) H -0.2219 -0.3367 0.6976 0.054 Uiso 1.00 1 c R . .
H(29) H -0.3850 -0.2492 0.7206 0.054 Uiso 1.00 1 c R . .
H(30) H -0.6590 -0.3956 0.7353 0.059 Uiso 1.00 1 c R . .
H(31) H -0.4888 -0.4793 0.7118 0.059 Uiso 1.00 1 c R . .
H(32) H -0.6436 -0.5109 0.8063 0.059 Uiso 1.00 1 c R . .
H(33) H -0.3584 -0.5520 0.9046 0.093 Uiso 1.00 1 c R . .
H(34) H -0.2064 -0.5210 0.8090 0.093 Uiso 1.00 1 c R . .
H(35) H -0.1896 -0.4634 0.8956 0.093 Uiso 1.00 1 c R . .
H(36) H -0.9008 -0.3149 0.6252 0.060 Uiso 1.00 1 c R . .
H(37) H -0.9266 -0.2647 0.5165 0.060 Uiso 1.00 1 c R . .
H(38) H -0.7617 -0.3553 0.5419 0.060 Uiso 1.00 1 c R . .
H(39) H -2.0864 0.3318 0.5914 0.042 Uiso 1.00 1 c R . .
H(40) H -2.0704 0.2733 0.6995 0.042 Uiso 1.00 1 c R . .
H(41) H -0.6077 -0.1782 0.4933 0.050 Uiso 1.00 1 c R . .
H(42) H -0.5807 -0.2289 0.6017 0.050 Uiso 1.00 1 c R . .
H(43) H -1.0745 0.0907 0.1189 0.049 Uiso 1.00 1 c R . .
H(44) H -1.1794 -0.0223 0.1705 0.049 Uiso 1.00 1 c R . .
H(45) H -1.4418 0.1282 1.0637 0.043 Uiso 1.00 1 c R . .
H(46) H -1.5982 0.0449 1.0461 0.043 Uiso 1.00 1 c R . .
H(47) H -1.3196 0.2209 0.3466 0.039 Uiso 1.00 1 c R . .
H(48) H -1.5276 0.0201 0.4201 0.036 Uiso 1.00 1 c R . .
H(49) H -1.1492 0.0823 0.4580 0.035 Uiso 1.00 1 c R . .
H(50) H -1.2404 -0.0732 0.3505 0.040 Uiso 1.00 1 c R . .
H(51) H -1.0677 0.1378 0.2679 0.042 Uiso 1.00 1 c R . .
H(52) H -0.9754 -0.1586 0.2724 0.042 Uiso 1.00 1 c R . .
H(53) H -1.0754 0.0822 0.8220 0.035 Uiso 1.00 1 c R . .
H(54) H -1.3440 -0.0789 0.7922 0.035 Uiso 1.00 1 c R . .
H(55) H -1.3769 0.1533 0.7205 0.031 Uiso 1.00 1 c R . .
H(56) H -1.6231 0.0225 0.8796 0.034 Uiso 1.00 1 c R . .
H(57) H -1.3298 0.1756 0.8967 0.035 Uiso 1.00 1 c R . .
H(58) H -1.8729 0.1187 0.9605 0.042 Uiso 1.00 1 c R . .
H(59) H -2.0104 0.1437 0.6228 0.038 Uiso 1.00 1 c R . .
H(60) H -1.8183 0.1947 0.6644 0.038 Uiso 1.00 1 c R . .
H(61) H -0.9039 -0.0909 0.5522 0.038 Uiso 1.00 1 c R . .
H(62) H -0.7003 -0.0409 0.5670 0.038 Uiso 1.00 1 c R . .
H(63) H -1.2039 -0.0530 0.6000 0.038 Uiso 1.00 1 c R . .
H(64) H -1.5915 0.0959 0.6280 0.038 Uiso 1.00 1 c R . .

loop_
_atom_site_aniso_label
_atom_site_aniso_U_11
_atom_site_aniso_U_22
_atom_site_aniso_U_33
_atom_site_aniso_U_12
_atom_site_aniso_U_13
_atom_site_aniso_U_23
CU(1) 0.0312(7) 0.0363(7) 0.0193(6) 0.0073(6) 0.0007(5) -0.0108(5)
CU(2) 0.0314(7) 0.0367(7) 0.0177(6) 0.0081(6) -0.0003(5) -0.0105(5)
O(1) 0.043(6) 0.042(5) 0.020(4) 0.010(4) -0.007(4) -0.015(3)
O(2) 0.035(5) 0.043(4) 0.020(4) 0.013(3) 0.007(3) -0.016(3)
O(3) 0.057(4) 0.037(3) 0.021(3) 0.015(3) -0.010(3) -0.007(2)
O(4) 0.038(5) 0.038(4) 0.027(4) 0.016(4) -0.005(3) -0.019(3)
O(5) 0.033(4) 0.041(4) 0.021(3) 0.015(3) 0.009(3) -0.007(3)
O(6) 0.036(4) 0.054(4) 0.028(3) 0.023(3) 0.004(3) -0.008(3)
O(7) 0.034(5) 0.034(4) 0.024(4) 0.011(3) 0.003(3) -0.012(3)
O(8) 0.033(4) 0.038(4) 0.012(3) 0.009(3) -0.001(3) -0.009(3)
O(9) 0.040(3) 0.041(3) 0.019(2) 0.006(3) -0.012(2) -0.012(2)
O(10) 0.021(4) 0.046(5) 0.019(4) 0.011(3) -0.002(3) -0.008(3)
O(11) 0.031(4) 0.043(4) 0.015(3) 0.014(3) -0.004(2) -0.011(3)
O(12) 0.034(4) 0.056(4) 0.033(3) 0.011(3) -0.007(3) -0.026(3)
N(1) 0.032(5) 0.040(5) 0.023(4) 0.005(4) 0.008(3) -0.015(3)
N(2) 0.030(5) 0.043(5) 0.022(4) 0.007(4) 0.001(3) -0.011(3)
N(3) 0.029(5) 0.037(5) 0.022(4) 0.007(4) 0.005(3) -0.007(3)
N(4) 0.042(6) 0.038(5) 0.016(4) 0.008(4) 0.002(3) -0.010(3)
C(1) 0.041(5) 0.032(4) 0.023(4) 0.000(4) 0.005(3) -0.014(3)
C(2) 0.037(5) 0.037(5) 0.013(3) 0.011(4) 0.002(3) -0.010(3)
C(3) 0.039(7) 0.037(6) 0.021(5) 0.008(5) 0.001(4) -0.015(5)
C(4) 0.035(6) 0.046(6) 0.020(4) 0.015(4) -0.001(4) -0.017(4)
C(5) 0.040(5) 0.041(5) 0.023(4) 0.013(4) 0.002(3) -0.007(4)
C(6) 0.031(6) 0.055(7) 0.025(5) 0.014(5) 0.008(4) -0.007(5)
C(7) 0.033(6) 0.052(7) 0.030(5) 0.016(5) -0.003(4) -0.015(5)
C(8) 0.039(7) 0.070(9) 0.042(7) 0.039(7) -0.010(5) -0.021(6)
C(9) 0.044(7) 0.036(5) 0.016(5) 0.003(5) 0.001(4) -0.011(4)
C(10) 0.045(8) 0.041(7) 0.022(6) 0.014(6) -0.008(5) -0.012(5)
C(11) 0.028(6) 0.044(7) 0.022(6) 0.002(5) -0.000(4) -0.015(5)
C(12) 0.043(7) 0.041(6) 0.020(5) 0.007(5) -0.001(4) -0.007(4)
C(13) 0.068(10) 0.099(13) 0.051(9) 0.056(10) -0.033(8) -0.039(9)
C(14) 0.081(11) 0.100(13) 0.047(9) 0.061(10) -0.034(8) -0.042(9)
C(15) 0.062(10) 0.061(9) 0.033(8) 0.036(8) -0.005(6) -0.021(6)
C(16) 0.041(8) 0.043(7) 0.037(7) 0.011(6) -0.008(5) -0.020(6)
C(17) 0.050(9) 0.064(10) 0.058(10) 0.009(7) 0.014(7) -0.031(8)
C(18) 0.050(8) 0.037(7) 0.050(8) 0.011(6) 0.000(6) -0.025(6)
C(19) 0.074(13) 0.074(11) 0.049(10) 0.039(10) -0.011(9) -0.031(8)
C(20) 0.033(5) 0.030(4) 0.027(4) 0.011(4) 0.004(3) -0.015(3)
C(21) 0.035(5) 0.032(5) 0.027(4) 0.007(4) 0.003(3) -0.015(4)
C(22) 0.026(6) 0.039(6) 0.018(5) 0.003(4) -0.004(4) -0.014(4)
C(23) 0.019(5) 0.047(6) 0.025(4) 0.010(4) 0.000(3) -0.021(4)
C(24) 0.034(5) 0.034(4) 0.027(4) 0.010(4) -0.005(3) -0.019(3)
C(25) 0.031(6) 0.053(7) 0.018(4) 0.015(5) -0.005(4) -0.018(4)
C(26) 0.033(6) 0.059(7) 0.020(5) 0.020(5) -0.004(4) -0.024(5)
C(27) 0.036(6) 0.054(7) 0.029(6) 0.005(5) 0.001(4) -0.019(5)
C(28) 0.018(5) 0.055(7) 0.026(5) 0.012(5) 0.002(4) -0.011(5)
C(29) 0.038(7) 0.045(7) 0.019(6) 0.016(6) -0.005(5) -0.010(5)
C(30) 0.039(7) 0.037(7) 0.029(7) 0.007(5) -0.011(5) -0.016(5)
C(31) 0.038(7) 0.049(7) 0.044(8) 0.026(5) -0.018(5) -0.025(6)
C(32) 0.082(12) 0.080(11) 0.029(7) 0.042(9) -0.009(7) -0.020(7)
C(33) 0.106(14) 0.101(13) 0.014(5) 0.055(11) -0.020(6) -0.007(6)
C(34) 0.066(10) 0.083(11) 0.018(6) 0.029(9) -0.018(6) -0.017(6)
C(35) 0.054(9) 0.038(7) 0.035(8) 0.019(6) -0.007(6) -0.013(6)
C(36) 0.060(10) 0.049(8) 0.043(8) -0.013(7) 0.002(7) -0.017(7)
C(37) 0.032(7) 0.064(9) 0.053(8) 0.005(6) -0.011(6) -0.031(7)
C(38) 0.100(16) 0.088(13) 0.044(10) 0.066(12) -0.021(10) -0.029(9)
C(39) 0.045(7) 0.036(5) 0.019(5) 0.008(5) 0.005(4) -0.015(4)
C(40) 0.059(9) 0.047(7) 0.040(7) 0.004(6) 0.005(6) -0.020(6)
C(41) 0.036(7) 0.059(8) 0.042(7) 0.009(6) -0.005(5) -0.028(6)
C(42) 0.057(9) 0.055(8) 0.040(7) -0.001(6) -0.011(6) -0.011(6)

loop_
_atom_type_symbol
_atom_type_description
_atom_type_scat_dispersion_real
_atom_type_scat_dispersion_imag
_atom_type_scat_source
C C 0.003 0.002
;
International Tables for Crystallography
(1992, Vol. C, Tables 4.2.6.8 and 6.1.1.4)
;
H H 0.000 0.000
;
International Tables for Crystallography
(1992, Vol. C, Table 6.1.1.4)
;
Cu Cu 0.320 1.265
;
International Tables for Crystallography
(1992, Vol. C, Tables 4.2.6.8 and 6.1.1.4)
;
N N 0.006 0.003
;
International Tables for Crystallography
(1992, Vol. C, Tables 4.2.6.8 and 6.1.1.4)
;
O O 0.011 0.006
;
International Tables for Crystallography
(1992, Vol. C, Tables 4.2.6.8 and 6.1.1.4)
;

loop_
_geom_angle_atom_site_label_1
_geom_angle_atom_site_label_2
_geom_angle_atom_site_label_3
_geom_angle
_geom_angle_publ_flag
_geom_angle_site_symmetry_1
_geom_angle_site_symmetry_2
_geom_angle_site_symmetry_3
O(1) CU(1) O(2) 176.0(3) ? . . .
O(1) CU(1) N(1) 91.4(4) ? . . .
O(1) CU(1) N(3) 94.4(4) ? . . .
O(2) CU(1) N(1) 85.1(4) ? . . .
O(2) CU(1) N(3) 89.2(4) ? . . .
N(1) CU(1) N(3) 172.7(4) ? . . .
O(7) CU(2) O(8) 167.2(3) ? . . .
O(7) CU(2) N(2) 91.5(4) ? . . .
O(7) CU(2) N(4) 95.4(4) ? . . .
O(8) CU(2) N(2) 84.6(4) ? . . .
O(8) CU(2) N(4) 90.4(4) ? . . .
N(2) CU(2) N(4) 169.5(4) ? . . .
CU(1) O(1) C(11) 129.5(9) ? . . .
CU(1) O(2) C(2) 109.4(6) ? . . .
C(4) O(4) C(7) 112.0(10) ? . . .
C(1) O(5) C(5) 107.4(8) ? . . .
C(6) O(6) C(7) 114.3(8) ? . . .
CU(2) O(7) C(30) 127.6(9) ? . . .
CU(2) O(8) C(21) 108.5(6) ? . . .
C(23) O(10) C(26) 110.0(8) ? . . .
C(20) O(11) C(24) 108.8(7) ? . . .
C(25) O(12) C(26) 111.7(10) ? . . .
CU(1) N(1) C(1) 110.3(7) ? . . .
CU(1) N(1) C(9) 126.3(9) ? . . .
C(1) N(1) C(9) 123.4(10) ? . . .
CU(2) N(2) C(20) 109.1(7) ? . . .
CU(2) N(2) C(28) 128.1(10) ? . . .
C(20) N(2) C(28) 122.4(11) ? . . .
CU(1) N(3) C(39) 119.0(7) ? . . .
CU(2) N(4) C(41) 122.3(8) ? . . .
O(5) C(1) N(1) 111.4(9) ? . . .
O(5) C(1) C(2) 109.9(8) ? . . .
N(1) C(1) C(2) 107.4(8) ? . . .
O(2) C(2) C(1) 109.7(9) ? . . .
O(2) C(2) C(3) 114.1(9) ? . . .
C(1) C(2) C(3) 108.5(8) ? . . .
O(3) C(3) C(2) 112.0(9) ? . . .
O(3) C(3) C(4) 108.3(10) ? . . .
C(2) C(3) C(4) 105.8(10) ? . . .
O(4) C(4) C(3) 112.8(11) ? . . .
O(4) C(4) C(5) 107.8(8) ? . . .
C(3) C(4) C(5) 111.0(10) ? . . .
O(5) C(5) C(4) 112.2(8) ? . . .
O(5) C(5) C(6) 108.7(9) ? . . .
C(4) C(5) C(6) 108.1(10) ? . . .
O(6) C(6) C(5) 110.0(10) ? . . .
O(4) C(7) O(6) 113.0(11) ? . . .
O(4) C(7) C(8) 110.8(13) ? . . .
O(6) C(7) C(8) 109.1(10) ? . . .
N(1) C(9) C(10) 125.2(12) ? . . .
C(9) C(10) C(11) 123.9(13) ? . . .
C(9) C(10) C(15) 115.4(13) ? . . .
C(11) C(10) C(15) 120.6(13) ? . . .
O(1) C(11) C(10) 122.0(12) ? . . .
O(1) C(11) C(12) 120.2(12) ? . . .
C(10) C(11) C(12) 117.7(12) ? . . .
C(11) C(12) C(13) 117.8(14) ? . . .
C(11) C(12) C(16) 120.5(12) ? . . .
C(13) C(12) C(16) 121.7(14) ? . . .
C(12) C(13) C(14) 123.2(18) ? . . .
C(13) C(14) C(15) 120.0(18) ? . . .
C(10) C(15) C(14) 120.2(16) ? . . .
C(12) C(16) C(17) 112.5(13) ? . . .
C(12) C(16) C(18) 108.0(12) ? . . .
C(12) C(16) C(19) 112.5(13) ? . . .
C(17) C(16) C(18) 111.2(14) ? . . .
C(17) C(16) C(19) 107.5(13) ? . . .
C(18) C(16) C(19) 105.0(14) ? . . .
O(11) C(20) N(2) 111.4(7) ? . . .
O(11) C(20) C(21) 112.3(8) ? . . .
N(2) C(20) C(21) 106.4(9) ? . . .
O(8) C(21) C(20) 103.9(8) ? . . .
O(8) C(21) C(22) 114.4(8) ? . . .
C(20) C(21) C(22) 110.8(9) ? . . .
O(9) C(22) C(21) 110.3(10) ? . . .
O(9) C(22) C(23) 107.5(9) ? . . .
C(21) C(22) C(23) 106.5(9) ? . . .
O(10) C(23) C(22) 109.5(8) ? . . .
O(10) C(23) C(24) 108.9(10) ? . . .
C(22) C(23) C(24) 112.5(9) ? . . .
O(11) C(24) C(23) 110.6(9) ? . . .
O(11) C(24) C(25) 108.9(8) ? . . .
C(23) C(24) C(25) 108.8(9) ? . . .
O(12) C(25) C(24) 108.2(8) ? . . .
O(10) C(26) O(12) 112.9(10) ? . . .
O(10) C(26) C(27) 108.6(10) ? . . .
O(12) C(26) C(27) 109.0(12) ? . . .
N(2) C(28) C(29) 124.4(12) ? . . .
C(28) C(29) C(30) 121.9(12) ? . . .
C(28) C(29) C(34) 116.2(13) ? . . .
C(30) C(29) C(34) 121.9(14) ? . . .
O(7) C(30) C(29) 125.8(13) ? . . .
O(7) C(30) C(31) 118.6(13) ? . . .
C(29) C(30) C(31) 115.6(12) ? . . .
C(30) C(31) C(32) 119.9(15) ? . . .
C(30) C(31) C(35) 119.1(12) ? . . .
C(32) C(31) C(35) 121.0(14) ? . . .
C(31) C(32) C(33) 123.4(18) ? . . .
C(32) C(33) C(34) 118.5(15) ? . . .
C(29) C(34) C(33) 120.7(15) ? . . .
C(31) C(35) C(36) 110.2(13) ? . . .
C(31) C(35) C(37) 109.8(13) ? . . .
C(31) C(35) C(38) 111.1(13) ? . . .
C(36) C(35) C(37) 110.4(13) ? . . .
C(36) C(35) C(38) 107.8(15) ? . . .
C(37) C(35) C(38) 107.5(14) ? . . .
N(3) C(39) C(40) 112.1(12) ? . . .
N(4) C(41) C(42) 108.9(12) ? . . .
C(3) O(3) H(63) 116.5 ? . . .
C(22) O(9) H(64) 119.6 ? . . .
CU(1) N(3) H(59) 116.2 ? . . .
CU(1) N(3) H(60) 124.3 ? . . .
C(39) N(3) H(59) 101.1 ? . . .
C(39) N(3) H(60) 84.3 ? . . .
H(59) N(3) H(60) 105.9 ? . . .
CU(2) N(4) H(61) 106.6 ? . . .
CU(2) N(4) H(62) 106.4 ? . . .
C(41) N(4) H(61) 106.7 ? . . .
C(41) N(4) H(62) 106.3 ? . . .
H(61) N(4) H(62) 107.9 ? . . .
O(5) C(1) H(47) 108.7 ? . . .
N(1) C(1) H(47) 110.1 ? . . .
C(2) C(1) H(47) 109.3 ? . . .
O(2) C(2) H(48) 107.4 ? . . .
C(1) C(2) H(48) 108.9 ? . . .
C(3) C(2) H(48) 108.0 ? . . .
O(3) C(3) H(49) 110.0 ? . . .
C(2) C(3) H(49) 109.9 ? . . .
C(4) C(3) H(49) 110.8 ? . . .
O(4) C(4) H(50) 107.0 ? . . .
C(3) C(4) H(50) 108.3 ? . . .
C(5) C(4) H(50) 109.8 ? . . .
O(5) C(5) H(51) 108.9 ? . . .
C(4) C(5) H(51) 109.9 ? . . .
C(6) C(5) H(51) 109.0 ? . . .
O(6) C(6) H(43) 110.7 ? . . .
O(6) C(6) H(44) 108.7 ? . . .
C(5) C(6) H(43) 109.5 ? . . .
C(5) C(6) H(44) 108.7 ? . . .
H(43) C(6) H(44) 109.2 ? . . .
O(4) C(7) H(52) 107.5 ? . . .
O(6) C(7) H(52) 108.2 ? . . .
C(8) C(7) H(52) 108.2 ? . . .
C(7) C(8) H(9) 109.6 ? . . .
C(7) C(8) H(10) 108.4 ? . . .
C(7) C(8) H(11) 108.5 ? . . .
H(9) C(8) H(10) 110.3 ? . . .
H(9) C(8) H(11) 110.6 ? . . .
H(10) C(8) H(11) 109.4 ? . . .
N(1) C(9) H(4) 116.2 ? . . .
C(10) C(9) H(4) 118.6 ? . . .
C(12) C(13) H(1) 117.1 ? . . .
C(14) C(13) H(1) 119.6 ? . . .
C(13) C(14) H(2) 119.1 ? . . .
C(15) C(14) H(2) 120.9 ? . . .
C(10) C(15) H(3) 118.2 ? . . .
C(14) C(15) H(3) 121.6 ? . . .
C(16) C(17) H(18) 110.0 ? . . .
C(16) C(17) H(19) 108.6 ? . . .
C(16) C(17) H(20) 110.3 ? . . .
H(18) C(17) H(19) 109.0 ? . . .
H(18) C(17) H(20) 110.3 ? . . .
H(19) C(17) H(20) 108.7 ? . . .
C(16) C(18) H(15) 108.1 ? . . .
C(16) C(18) H(16) 110.3 ? . . .
C(16) C(18) H(17) 109.5 ? . . .
H(15) C(18) H(16) 108.9 ? . . .
H(15) C(18) H(17) 108.1 ? . . .
H(16) C(18) H(17) 111.9 ? . . .
C(16) C(19) H(21) 109.3 ? . . .
C(16) C(19) H(22) 106.4 ? . . .
C(16) C(19) H(23) 108.5 ? . . .
H(21) C(19) H(22) 110.1 ? . . .
H(21) C(19) H(23) 113.0 ? . . .
H(22) C(19) H(23) 109.3 ? . . .
O(11) C(20) H(53) 108.5 ? . . .
N(2) C(20) H(53) 109.3 ? . . .
C(21) C(20) H(53) 109.0 ? . . .
O(8) C(21) H(54) 109.3 ? . . .
C(20) C(21) H(54) 109.3 ? . . .
C(22) C(21) H(54) 108.9 ? . . .
O(9) C(22) H(55) 111.8 ? . . .
C(21) C(22) H(55) 110.3 ? . . .
C(23) C(22) H(55) 110.2 ? . . .
O(10) C(23) H(56) 108.7 ? . . .
C(22) C(23) H(56) 108.9 ? . . .
C(24) C(23) H(56) 108.3 ? . . .
O(11) C(24) H(57) 108.8 ? . . .
C(23) C(24) H(57) 110.0 ? . . .
C(25) C(24) H(57) 109.7 ? . . .
O(12) C(25) H(45) 109.5 ? . . .
O(12) C(25) H(46) 109.4 ? . . .
C(24) C(25) H(45) 110.5 ? . . .
C(24) C(25) H(46) 109.3 ? . . .
H(45) C(25) H(46) 110.1 ? . . .
O(10) C(26) H(58) 108.3 ? . . .
O(12) C(26) H(58) 108.6 ? . . .
C(27) C(26) H(58) 109.5 ? . . .
C(26) C(27) H(24) 111.5 ? . . .
C(26) C(27) H(25) 109.5 ? . . .
C(26) C(27) H(26) 111.2 ? . . .
H(24) C(27) H(25) 107.3 ? . . .
H(24) C(27) H(26) 109.7 ? . . .
H(25) C(27) H(26) 107.6 ? . . .
N(2) C(28) H(8) 119.7 ? . . .
C(29) C(28) H(8) 115.9 ? . . .
C(31) C(32) H(5) 119.8 ? . . .
C(33) C(32) H(5) 116.7 ? . . .
C(32) C(33) H(6) 120.9 ? . . .
C(34) C(33) H(6) 120.5 ? . . .
C(29) C(34) H(7) 120.1 ? . . .
C(33) C(34) H(7) 119.1 ? . . .
C(35) C(36) H(30) 110.3 ? . . .
C(35) C(36) H(31) 110.7 ? . . .
C(35) C(36) H(32) 110.9 ? . . .
H(30) C(36) H(31) 108.4 ? . . .
H(30) C(36) H(32) 108.4 ? . . .
H(31) C(36) H(32) 108.1 ? . . .
C(35) C(37) H(27) 109.7 ? . . .
C(35) C(37) H(28) 109.2 ? . . .
C(35) C(37) H(29) 109.2 ? . . .
H(27) C(37) H(28) 109.0 ? . . .
H(27) C(37) H(29) 109.8 ? . . .
H(28) C(37) H(29) 110.0 ? . . .
C(35) C(38) H(33) 109.2 ? . . .
C(35) C(38) H(34) 109.5 ? . . .
C(35) C(38) H(35) 110.8 ? . . .
H(33) C(38) H(34) 108.2 ? . . .
H(33) C(38) H(35) 109.2 ? . . .
H(34) C(38) H(35) 109.9 ? . . .
N(3) C(39) H(39) 107.0 ? . . .
N(3) C(39) H(40) 108.2 ? . . .
C(40) C(39) H(39) 109.2 ? . . .
C(40) C(39) H(40) 110.0 ? . . .
H(39) C(39) H(40) 110.3 ? . . .
C(39) C(40) H(12) 108.3 ? . . .
C(39) C(40) H(13) 108.7 ? . . .
C(39) C(40) H(14) 107.7 ? . . .
H(12) C(40) H(13) 110.6 ? . . .
H(12) C(40) H(14) 110.9 ? . . .
H(13) C(40) H(14) 110.6 ? . . .
N(4) C(41) H(41) 109.9 ? . . .
N(4) C(41) H(42) 111.4 ? . . .
C(42) C(41) H(41) 107.6 ? . . .
C(42) C(41) H(42) 109.9 ? . . .
H(41) C(41) H(42) 109.1 ? . . .
C(41) C(42) H(36) 110.0 ? . . .
C(41) C(42) H(37) 112.0 ? . . .
C(41) C(42) H(38) 112.8 ? . . .
H(36) C(42) H(37) 106.1 ? . . .
H(36) C(42) H(38) 107.2 ? . . .
H(37) C(42) H(38) 108.3 ? . . .

loop_
_geom_bond_atom_site_label_1
_geom_bond_atom_site_label_2
_geom_bond_distance
_geom_bond_publ_flag
_geom_bond_site_symmetry_1
_geom_bond_site_symmetry_2
CU(1) O(1) 1.898(10) ? . .
CU(1) O(2) 1.964(9) ? . .
CU(1) N(1) 1.956(10) ? . .
CU(1) N(3) 1.999(10) ? . .
CU(2) O(7) 1.960(9) ? . .
CU(2) O(8) 1.969(9) ? . .
CU(2) N(2) 1.941(11) ? . .
CU(2) N(4) 2.007(10) ? . .
O(1) C(11) 1.316(16) ? . .
O(2) C(2) 1.406(14) ? . .
O(3) C(3) 1.447(13) ? . .
O(4) C(4) 1.416(16) ? . .
O(4) C(7) 1.405(18) ? . .
O(5) C(1) 1.434(14) ? . .
O(5) C(5) 1.415(14) ? . .
O(6) C(6) 1.409(15) ? . .
O(6) C(7) 1.390(15) ? . .
O(7) C(30) 1.263(17) ? . .
O(8) C(21) 1.429(13) ? . .
O(9) C(22) 1.415(16) ? . .
O(10) C(23) 1.438(14) ? . .
O(10) C(26) 1.422(15) ? . .
O(11) C(20) 1.426(12) ? . .
O(11) C(24) 1.430(13) ? . .
O(12) C(25) 1.436(15) ? . .
O(12) C(26) 1.403(16) ? . .
N(1) C(1) 1.445(15) ? . .
N(1) C(9) 1.276(17) ? . .
N(2) C(20) 1.431(14) ? . .
N(2) C(28) 1.270(16) ? . .
N(3) C(39) 1.493(18) ? . .
N(4) C(41) 1.49(2) ? . .
C(1) C(2) 1.514(12) ? . .
C(2) C(3) 1.515(18) ? . .
C(3) C(4) 1.519(19) ? . .
C(4) C(5) 1.516(14) ? . .
C(5) C(6) 1.517(18) ? . .
C(7) C(8) 1.47(2) ? . .
C(9) C(10) 1.42(2) ? . .
C(10) C(11) 1.42(2) ? . .
C(10) C(15) 1.45(2) ? . .
C(11) C(12) 1.46(2) ? . .
C(12) C(13) 1.39(2) ? . .
C(12) C(16) 1.51(2) ? . .
C(13) C(14) 1.40(2) ? . .
C(14) C(15) 1.34(2) ? . .
C(16) C(17) 1.53(2) ? . .
C(16) C(18) 1.55(2) ? . .
C(16) C(19) 1.52(2) ? . .
C(20) C(21) 1.539(16) ? . .
C(21) C(22) 1.532(17) ? . .
C(22) C(23) 1.523(16) ? . .
C(23) C(24) 1.515(16) ? . .
C(24) C(25) 1.510(15) ? . .
C(26) C(27) 1.48(2) ? . .
C(28) C(29) 1.46(2) ? . .
C(29) C(30) 1.43(2) ? . .
C(29) C(34) 1.41(2) ? . .
C(30) C(31) 1.46(2) ? . .
C(31) C(32) 1.35(2) ? . .
C(31) C(35) 1.58(2) ? . .
C(32) C(33) 1.41(2) ? . .
C(33) C(34) 1.36(2) ? . .
C(35) C(36) 1.50(2) ? . .
C(35) C(37) 1.53(2) ? . .
C(35) C(38) 1.54(2) ? . .
C(39) C(40) 1.49(2) ? . .
C(41) C(42) 1.49(2) ? . .
O(3) H(63) 1.123 ? . .
O(9) H(64) 1.007 ? . .
N(3) H(59) 1.033 ? . .
N(3) H(60) 1.044 ? . .
N(4) H(61) 0.957 ? . .
N(4) H(62) 0.962 ? . .
C(1) H(47) 0.937 ? . .
C(2) H(48) 0.951 ? . .
C(3) H(49) 0.947 ? . .
C(4) H(50) 0.952 ? . .
C(5) H(51) 0.941 ? . .
C(6) H(43) 0.941 ? . .
C(6) H(44) 0.961 ? . .
C(7) H(52) 0.957 ? . .
C(8) H(9) 0.938 ? . .
C(8) H(10) 0.952 ? . .
C(8) H(11) 0.948 ? . .
C(9) H(4) 0.945 ? . .
C(13) H(1) 0.978 ? . .
C(14) H(2) 0.964 ? . .
C(15) H(3) 0.945 ? . .
C(17) H(18) 0.943 ? . .
C(17) H(19) 0.962 ? . .
C(17) H(20) 0.948 ? . .
C(18) H(15) 0.975 ? . .
C(18) H(16) 0.931 ? . .
C(18) H(17) 0.941 ? . .
C(19) H(21) 0.926 ? . .
C(19) H(22) 0.967 ? . .
C(19) H(23) 0.934 ? . .
C(20) H(53) 0.957 ? . .
C(21) H(54) 0.959 ? . .
C(22) H(55) 0.945 ? . .
C(23) H(56) 0.954 ? . .
C(24) H(57) 0.958 ? . .
C(25) H(45) 0.943 ? . .
C(25) H(46) 0.950 ? . .
C(26) H(58) 0.945 ? . .
C(27) H(24) 0.951 ? . .
C(27) H(25) 0.975 ? . .
C(27) H(26) 0.947 ? . .
C(28) H(8) 0.950 ? . .
C(32) H(5) 0.931 ? . .
C(33) H(6) 0.933 ? . .
C(34) H(7) 0.954 ? . .
C(36) H(30) 0.955 ? . .
C(36) H(31) 0.958 ? . .
C(36) H(32) 0.958 ? . .
C(37) H(27) 0.954 ? . .
C(37) H(28) 0.952 ? . .
C(37) H(29) 0.942 ? . .
C(38) H(33) 0.962 ? . .
C(38) H(34) 0.953 ? . .
C(38) H(35) 0.941 ? . .
C(39) H(39) 0.953 ? . .
C(39) H(40) 0.937 ? . .
C(40) H(12) 0.942 ? . .
C(40) H(13) 0.945 ? . .
C(40) H(14) 0.941 ? . .
C(41) H(41) 0.966 ? . .
C(41) H(42) 0.937 ? . .
C(42) H(36) 0.977 ? . .
C(42) H(37) 0.963 ? . .
C(42) H(38) 0.950 ? . .
